data_2107242
loop_
_publ_author_name
'Wu, K.K.'
'Brown, I.D.'

_publ_section_title
;
 The crystal structure of beta-barium orthotitanate, beta-Ba Ti O4, and
 the bond strength-bond length curve of Ti-O
;
_journal_name_full 'Acta Crystallographica B (24,1968-38,1982)'
_journal_page_first 2009
_journal_page_last 2012
_journal_volume 29
_journal_year 1973
_chemical_formula_sum 'Ba2 O4 Ti'
_chemical_name_systematic 'Ba2 (Ti O4)'
_space_group_IT_number 14
_symmetry_space_group_name_Hall '-P 2yn'
_symmetry_space_group_name_H-M 'P 1 21/n 1'
_cell_angle_alpha 90
_cell_angle_beta 92.99
_cell_angle_gamma 90
_cell_formula_units_Z 4
_cell_length_a 6.096
_cell_length_b 7.681
_cell_length_c 10.545
_cell_volume 493.080
_citation_journal_id_ASTM ACBCAR
_cod_data_source_file Wu_ACBCAR_1973_1190.cif
_cod_data_source_block Ba2O4Ti1
_cod_original_cell_volume 493.0804
_cod_original_sg_symbol_Hall '-P 2ybc (x-z,y,z)'
_cod_original_formula_sum 'Ba2 O4 Ti1'
_cod_database_code 2107242

loop_
_symmetry_equiv_pos_as_xyz
x,y,z
-x+1/2,y+1/2,-z+1/2
-x,-y,-z
x-1/2,-y-1/2,z-1/2

loop_
_atom_site_label
_atom_site_type_symbol
_atom_site_fract_x
_atom_site_fract_y
_atom_site_fract_z
_atom_site_occupancy
_atom_site_U_iso_or_equiv
Ba2 Ba+2 0.2279 0.4998 0.1994 1 0.0
O4 O-2 0.6762 0.1801 -0.0733 1 0.0
O3 O-2 0.9951 0.1757 0.1396 1 0.0
Ti1 Ti+4 0.7411 0.2798 0.0824 1 0.0
O1 O-2 0.7818 0.5066 0.069 1 0.0
O2 O-2 0.519 0.2366 0.1857 1 0.0
Ba1 Ba+2 0.7654 0.8412 0.0754 1 0.0
